data_4347276
loop_
_publ_author_name
'Li, Li'
'Nishihara, Sadafumi'
'Inoue, Katsuya'
'Kurmoo, Mohamedally'

_publ_section_title
;
 Progressive Transformation between Two Magnetic Ground States for One
 Crystal Structure of a Chiral Molecular Magnet.
;
_journal_issue 6
_journal_name_full 'Inorganic chemistry'
_journal_page_first 3047
_journal_page_last 3057
_journal_paper_doi 10.1021/acs.inorgchem.5b02956
_journal_volume 55
_journal_year 2016
_chemical_formula_sum 'C5 H9 Mn1.33 N4 O3'
_chemical_formula_weight 246.41
_space_group_IT_number 173
_space_group_name_Hall 'P 6c'
_space_group_name_H-M_alt 'P 63'
_symmetry_cell_setting hexagonal
_symmetry_space_group_name_H-M 'P 63'
_atom_sites_solution_hydrogens geom
_atom_sites_solution_primary direct
_atom_sites_solution_secondary difmap
_audit_creation_method SHELXL-97
_cell_angle_alpha 90.00
_cell_angle_beta 90.00
_cell_angle_gamma 120.00
_cell_formula_units_Z 6
_cell_length_a 13.4917(9)
_cell_length_b 13.4917(9)
_cell_length_c 8.0644(5)
_cell_measurement_reflns_used 8259
_cell_measurement_temperature 293(2)
_cell_measurement_theta_max 27.85
_cell_measurement_theta_min 3.02
_cell_volume 1271.26(14)
_computing_cell_refinement 'Bruker SAINT'
_computing_data_collection 'Bruker APEX2'
_computing_data_reduction 'Bruker SAINT'
_computing_structure_refinement 'SHELXL-97 (Sheldrick, 1997)'
_computing_structure_solution 'SHELXS-97 (Sheldrick, 1990)'
_diffrn_ambient_temperature 293(2)
_diffrn_measured_fraction_theta_full 0.998
_diffrn_measured_fraction_theta_max 0.959
_diffrn_measurement_device_type 'Bruker APEX-II CCD'
_diffrn_measurement_method '\f and \w scans'
_diffrn_radiation_monochromator graphite
_diffrn_radiation_source 'fine-focus sealed tube'
_diffrn_radiation_type MoK\a
_diffrn_radiation_wavelength 0.71073
_diffrn_reflns_av_R_equivalents 0.0198
_diffrn_reflns_av_sigmaI/netI 0.0193
_diffrn_reflns_limit_h_max 17
_diffrn_reflns_limit_h_min -15
_diffrn_reflns_limit_k_max 14
_diffrn_reflns_limit_k_min -17
_diffrn_reflns_limit_l_max 10
_diffrn_reflns_limit_l_min -9
_diffrn_reflns_number 8805
_diffrn_reflns_theta_full 25.00
_diffrn_reflns_theta_max 27.85
_diffrn_reflns_theta_min 3.02
_diffrn_standards_number 0
_exptl_absorpt_coefficient_mu 2.013
_exptl_absorpt_correction_T_max 0.9060
_exptl_absorpt_correction_T_min 0.4998
_exptl_absorpt_correction_type multi-scan
_exptl_crystal_colour black
_exptl_crystal_density_diffrn 1.931
_exptl_crystal_density_method 'not measured'
_exptl_crystal_description prism
_exptl_crystal_F_000 746
_exptl_crystal_size_max 0.40
_exptl_crystal_size_mid 0.05
_exptl_crystal_size_min 0.05
_refine_diff_density_max 0.684
_refine_diff_density_min -0.550
_refine_diff_density_rms 0.066
_refine_ls_abs_structure_details 'Flack H D (1983), Acta Cryst. A39, 876-881'
_refine_ls_abs_structure_Flack 0.035(17)
_refine_ls_extinction_method none
_refine_ls_goodness_of_fit_ref 1.105
_refine_ls_hydrogen_treatment mixed
_refine_ls_matrix_type full
_refine_ls_number_parameters 121
_refine_ls_number_reflns 1830
_refine_ls_number_restraints 1
_refine_ls_restrained_S_all 1.105
_refine_ls_R_factor_all 0.0209
_refine_ls_R_factor_gt 0.0204
_refine_ls_shift/su_max 0.000
_refine_ls_shift/su_mean 0.000
_refine_ls_structure_factor_coef Fsqd
_refine_ls_weighting_details 'calc w=1/[\s^2^(Fo^2^)+(0.0300P)^2^+0.3270P] where P=(Fo^2^+2Fc^2^)/3'
_refine_ls_weighting_scheme calc
_refine_ls_wR_factor_gt 0.0527
_refine_ls_wR_factor_ref 0.0529
_reflns_number_gt 1800
_reflns_number_total 1830
_reflns_threshold_expression >2sigma(I)
_cod_data_source_file ic5b02956_si_003.cif
_cod_data_source_block D1-SG_original_293K
_cod_depositor_comments
;
The following automatic conversions were performed:

data item '_symmetry_cell_setting' value 'Hexagonal' was changed to
'hexagonal' in accordance with the
/home/saulius/struct/COD-crude-data/automatic-downloads/DataCite-retrospective/ACS/depositions/lib/dictionaries/cif_core.dic
dictionary named 'cif_core.dic' version 2.4.2 last updated on
2011-04-26.

Automatic conversion script
Id: cif_fix_values 6909 2019-04-08 15:41:33Z antanas 
;
_cod_original_sg_symbol_H-M P6(3)
_cod_database_code 4347276

loop_
_symmetry_equiv_pos_as_xyz
'x, y, z'
'-x, -y, z+1/2'
'-y, x-y, z'
'-x+y, -x, z'
'x-y, x, z+1/2'
'y, -x+y, z+1/2'

loop_
_atom_site_label
_atom_site_type_symbol
_atom_site_fract_x
_atom_site_fract_y
_atom_site_fract_z
_atom_site_U_iso_or_equiv
_atom_site_adp_type
_atom_site_occupancy
_atom_site_symmetry_multiplicity
_atom_site_calc_flag
_atom_site_refinement_flags
Mn2 Mn 0.3333 0.6667 -0.42112(6) 0.01231(10) Uani 1 3 d S
Mn1 Mn 0.30259(2) 0.33801(2) -0.04580(5) 0.02038(9) Uani 1 1 d .
O2 O 0.22856(13) 0.18034(12) 0.0936(2) 0.0311(4) Uani 1 1 d .
C5 C 0.53517(15) 0.32237(14) -0.0491(3) 0.0188(3) Uani 1 1 d .
C4 C 0.35398(15) 0.55983(16) -0.2766(3) 0.0190(4) Uani 1 1 d .
O1 O 0.24225(15) 0.05669(13) 0.2559(2) 0.0315(4) Uani 1 1 d .
C1 C 0.26591(16) 0.15691(17) 0.2205(3) 0.0210(4) Uani 1 1 d .
N1 N 0.34703(17) 0.20836(16) 0.5000(2) 0.0267(4) Uani 1 1 d .
H1A H 0.2868 0.1984 0.5607 0.032 Uiso 1 1 calc R
H1B H 0.4117 0.2565 0.5544 0.032 Uiso 1 1 calc R
C2 C 0.34531(16) 0.25425(16) 0.3359(3) 0.0190(4) Uani 1 1 d .
H1 H 0.4227 0.2863 0.2904 0.023 Uiso 1 1 calc R
N2 N 0.36693(15) 0.42807(14) 0.1972(2) 0.0258(4) Uani 1 1 d .
H2A H 0.4437 0.4611 0.1989 0.031 Uiso 1 1 calc R
H2B H 0.3495 0.4842 0.2045 0.031 Uiso 1 1 calc R
C3 C 0.3198(2) 0.35290(19) 0.3440(4) 0.0285(5) Uani 1 1 d .
H2 H 0.2377 0.3221 0.3488 0.034 Uiso 1 1 calc R
H3 H 0.3532 0.3973 0.4439 0.034 Uiso 1 1 calc R
N4 N 0.45563(15) 0.32038(16) -0.1059(3) 0.0276(4) Uani 1 1 d .
N3 N 0.36820(16) 0.49931(16) -0.1909(3) 0.0322(4) Uani 1 1 d .
O3 O 0.3333 0.6667 0.0964(12) 0.176(4) Uani 1 3 d S
O5 O 0.0000 0.0000 0.445(2) 0.176(4) Uani 1 3 d S
O4 O 0.0000 0.0000 0.1372(4) 0.0318(7) Uani 1 3 d S

loop_
_atom_site_aniso_label
_atom_site_aniso_U_11
_atom_site_aniso_U_22
_atom_site_aniso_U_33
_atom_site_aniso_U_23
_atom_site_aniso_U_13
_atom_site_aniso_U_12
Mn2 0.01040(13) 0.01040(13) 0.0161(2) 0.000 0.000 0.00520(6)
Mn1 0.02022(14) 0.02048(14) 0.02084(17) 0.00332(13) -0.00460(13) 0.01048(11)
O2 0.0363(8) 0.0233(7) 0.0274(9) 0.0063(7) -0.0119(7) 0.0103(6)
C5 0.0183(8) 0.0139(7) 0.0233(10) 0.0002(8) -0.0009(8) 0.0075(6)
C4 0.0127(8) 0.0182(8) 0.0239(11) 0.0025(8) 0.0025(7) 0.0060(7)
O1 0.0411(9) 0.0186(7) 0.0299(9) 0.0040(6) -0.0108(7) 0.0111(7)
C1 0.0206(9) 0.0208(9) 0.0215(11) 0.0047(7) 0.0008(8) 0.0103(7)
N1 0.0376(10) 0.0312(9) 0.0171(10) 0.0013(7) -0.0031(7) 0.0216(8)
C2 0.0245(9) 0.0202(9) 0.0172(10) 0.0024(8) 0.0009(8) 0.0150(8)
N2 0.0316(9) 0.0181(8) 0.0291(11) 0.0007(7) -0.0078(8) 0.0135(7)
C3 0.0407(12) 0.0271(10) 0.0286(14) -0.0006(9) -0.0021(10) 0.0252(9)
N4 0.0229(8) 0.0270(9) 0.0354(11) -0.0001(7) -0.0066(7) 0.0144(7)
N3 0.0252(9) 0.0308(10) 0.0417(13) 0.0163(9) 0.0045(8) 0.0148(8)
O3 0.224(6) 0.224(6) 0.078(5) 0.000 0.000 0.112(3)
O5 0.092(3) 0.092(3) 0.345(14) 0.000 0.000 0.0459(14)
O4 0.0140(7) 0.0140(7) 0.068(2) 0.000 0.000 0.0070(3)

loop_
_atom_type_symbol
_atom_type_description
_atom_type_scat_dispersion_real
_atom_type_scat_dispersion_imag
_atom_type_scat_source
C C 0.0033 0.0016 'International Tables Vol C Tables 4.2.6.8 and 6.1.1.4'
H H 0.0000 0.0000 'International Tables Vol C Tables 4.2.6.8 and 6.1.1.4'
N N 0.0061 0.0033 'International Tables Vol C Tables 4.2.6.8 and 6.1.1.4'
O O 0.0106 0.0060 'International Tables Vol C Tables 4.2.6.8 and 6.1.1.4'
Mn Mn 0.3368 0.7283 'International Tables Vol C Tables 4.2.6.8 and 6.1.1.4'

loop_
_geom_angle_atom_site_label_1
_geom_angle_atom_site_label_2
_geom_angle_atom_site_label_3
_geom_angle
_geom_angle_site_symmetry_1
_geom_angle_site_symmetry_3
C4 Mn2 C4 88.84(9) 4_565 3_665
C4 Mn2 C4 88.84(9) 4_565 .
C4 Mn2 C4 88.84(9) 3_665 .
C4 Mn2 C5 90.33(8) 4_565 6_564
C4 Mn2 C5 85.10(8) 3_665 6_564
C4 Mn2 C5 173.91(9) . 6_564
C4 Mn2 C5 85.10(8) 4_565 5_554
C4 Mn2 C5 173.91(9) 3_665 5_554
C4 Mn2 C5 90.33(8) . 5_554
C5 Mn2 C5 95.61(9) 6_564 5_554
C4 Mn2 C5 173.91(9) 4_565 2_664
C4 Mn2 C5 90.33(8) 3_665 2_664
C4 Mn2 C5 85.10(8) . 2_664
C5 Mn2 C5 95.61(9) 6_564 2_664
C5 Mn2 C5 95.61(9) 5_554 2_664
O2 Mn1 O1 87.52(7) . 5_554
O2 Mn1 N3 176.46(7) . .
O1 Mn1 N3 90.57(8) 5_554 .
O2 Mn1 N2 86.66(7) . .
O1 Mn1 N2 160.06(7) 5_554 .
N3 Mn1 N2 94.17(8) . .
O2 Mn1 N4 90.29(7) . .
O1 Mn1 N4 102.26(7) 5_554 .
N3 Mn1 N4 93.03(7) . .
N2 Mn1 N4 96.83(7) . .
O2 Mn1 N1 89.15(7) . 5_554
O1 Mn1 N1 73.55(7) 5_554 5_554
N3 Mn1 N1 87.45(7) . 5_554
N2 Mn1 N1 87.31(7) . 5_554
N4 Mn1 N1 175.79(7) . 5_554
C1 O2 Mn1 129.01(13) . .
N4 C5 Mn2 171.7(2) . 2_665
N3 C4 Mn2 178.54(19) . .
C1 O1 Mn1 117.59(13) . 6
O2 C1 O1 122.71(19) . .
O2 C1 C2 118.66(17) . .
O1 C1 C2 118.61(17) . .
C2 N1 Mn1 106.20(12) . 6
C2 N1 H1A 110.5 . .
Mn1 N1 H1A 110.5 6 .
C2 N1 H1B 110.5 . .
Mn1 N1 H1B 110.5 6 .
H1A N1 H1B 108.7 . .
N1 C2 C1 109.82(16) . .
N1 C2 C3 112.70(18) . .
C1 C2 C3 114.02(16) . .
N1 C2 H1 106.6 . .
C1 C2 H1 106.6 . .
C3 C2 H1 106.6 . .
C3 N2 Mn1 114.26(14) . .
C3 N2 H2A 108.7 . .
Mn1 N2 H2A 108.7 . .
C3 N2 H2B 108.7 . .
Mn1 N2 H2B 108.7 . .
H2A N2 H2B 107.6 . .
N2 C3 C2 110.76(19) . .
N2 C3 H2 109.5 . .
C2 C3 H2 109.5 . .
N2 C3 H3 109.5 . .
C2 C3 H3 109.5 . .
H2 C3 H3 108.1 . .
C5 N4 Mn1 143.57(19) . .
C4 N3 Mn1 151.45(17) . .

loop_
_geom_bond_atom_site_label_1
_geom_bond_atom_site_label_2
_geom_bond_distance
_geom_bond_site_symmetry_2
Mn2 C4 1.978(2) 4_565
Mn2 C4 1.978(2) 3_665
Mn2 C4 1.978(2) .
Mn2 C5 1.993(2) 6_564
Mn2 C5 1.993(2) 5_554
Mn2 C5 1.993(2) 2_664
Mn1 O2 2.1593(15) .
Mn1 O1 2.1632(16) 5_554
Mn1 N3 2.2278(19) .
Mn1 N2 2.239(2) .
Mn1 N4 2.2463(18) .
Mn1 N1 2.3047(19) 5_554
O2 C1 1.249(3) .
C5 N4 1.155(3) .
C5 Mn2 1.993(2) 2_665
C4 N3 1.157(3) .
O1 C1 1.257(2) .
O1 Mn1 2.1632(16) 6
C1 C2 1.527(3) .
N1 C2 1.466(3) .
N1 Mn1 2.3046(18) 6
N1 H1A 0.9000 .
N1 H1B 0.9000 .
C2 C3 1.534(3) .
C2 H1 0.9800 .
N2 C3 1.480(3) .
N2 H2A 0.9000 .
N2 H2B 0.9000 .
C3 H2 0.9700 .
C3 H3 0.9700 .
O5 O4 1.548(17) 2
O4 O5 1.548(17) 2_554

loop_
_geom_hbond_atom_site_label_D
_geom_hbond_atom_site_label_H
_geom_hbond_atom_site_label_A
_geom_hbond_distance_DH
_geom_hbond_distance_HA
_geom_hbond_distance_DA
_geom_hbond_angle_DHA
_geom_hbond_site_symmetry_A
N1 H1A O1 0.90 2.34 3.195(3) 157.6 5

loop_
_geom_torsion_atom_site_label_1
_geom_torsion_atom_site_label_2
_geom_torsion_atom_site_label_3
_geom_torsion_atom_site_label_4
_geom_torsion
_geom_torsion_site_symmetry_1
O1 Mn1 O2 C1 164.5(2) 5_554
N3 Mn1 O2 C1 -138.2(13) .
N2 Mn1 O2 C1 -34.6(2) .
N4 Mn1 O2 C1 62.3(2) .
N1 Mn1 O2 C1 -121.9(2) 5_554
C4 Mn2 C4 N3 -109(8) 4_565
C4 Mn2 C4 N3 -20(8) 3_665
C5 Mn2 C4 N3 -26(8) 6_564
C5 Mn2 C4 N3 166(8) 5_554
C5 Mn2 C4 N3 71(8) 2_664
Mn1 O2 C1 O1 -152.76(17) .
Mn1 O2 C1 C2 26.1(3) .
Mn1 O1 C1 O2 169.06(16) 6
Mn1 O1 C1 C2 -9.8(3) 6
Mn1 N1 C2 C1 36.91(17) 6
Mn1 N1 C2 C3 165.20(14) 6
O2 C1 C2 N1 160.32(19) .
O1 C1 C2 N1 -20.8(3) .
O2 C1 C2 C3 32.8(3) .
O1 C1 C2 C3 -148.3(2) .
O2 Mn1 N2 C3 -9.93(14) .
O1 Mn1 N2 C3 63.3(3) 5_554
N3 Mn1 N2 C3 166.63(14) .
N4 Mn1 N2 C3 -99.82(14) .
N1 Mn1 N2 C3 79.38(14) 5_554
Mn1 N2 C3 C2 57.4(2) .
N1 C2 C3 N2 155.12(18) .
C1 C2 C3 N2 -78.8(2) .
Mn2 C5 N4 Mn1 -7.6(14) 2_665
O2 Mn1 N4 C5 -68.1(3) .
O1 Mn1 N4 C5 -155.7(3) 5_554
N3 Mn1 N4 C5 113.1(3) .
N2 Mn1 N4 C5 18.5(3) .
N1 Mn1 N4 C5 -150.5(9) 5_554
Mn2 C4 N3 Mn1 155(8) .
O2 Mn1 N3 C4 -15.7(16) .
O1 Mn1 N3 C4 41.5(4) 5_554
N2 Mn1 N3 C4 -119.1(4) .
N4 Mn1 N3 C4 143.8(4) .
N1 Mn1 N3 C4 -32.0(4) 5_554
